data_7214995
loop_
_publ_author_name
'Zhou, Xiaojing'
'Li, Baiyan'
'Li, Guanghua'
'zhou, Qi'
'Shi, Zhan'
'Feng, Shouhua'

_publ_section_title
;
 Synthesis, structures and luminescent properties of cadmium(ii) metal
 organic frameworks based on 3-pyrid-4-ylbenzoic acid, 4-pyrid-4-ylbenzoic
 acid ligands
;
_journal_issue 14
_journal_name_full CrystEngComm
_journal_page_first 4664
_journal_paper_doi 10.1039/c2ce25328c
_journal_volume 14
_journal_year 2012
_chemical_formula_moiety 'C96 H64 Cd4 N8 O16'
_chemical_formula_sum 'C96 H64 Cd4 N8 O16'
_chemical_formula_weight 2035.15
_chemical_melting_point ?
_chemical_name_systematic
;
?
;
_space_group_IT_number 52
_symmetry_cell_setting orthorhombic
_symmetry_space_group_name_Hall '-P 2a 2bc'
_symmetry_space_group_name_H-M 'P n n a'
_atom_sites_solution_hydrogens geom
_atom_sites_solution_primary direct
_atom_sites_solution_secondary difmap
_audit_creation_method SHELXL-97
_cell_angle_alpha 90.00
_cell_angle_beta 90.00
_cell_angle_gamma 90.00
_cell_formula_units_Z 1
_cell_length_a 14.498(3)
_cell_length_b 14.899(3)
_cell_length_c 17.473(4)
_cell_measurement_reflns_used 4245
_cell_measurement_temperature 293(2)
_cell_measurement_theta_max 27.46
_cell_measurement_theta_min 3.05
_cell_volume 3774.3(14)
_computing_cell_refinement 'Bruker SMART'
_computing_data_collection 'Bruker SMART'
_computing_data_reduction 'Bruker SAINT'
_computing_molecular_graphics SHELXP-97
_computing_publication_material SHELXTL
_computing_structure_refinement 'SHELXL-97 (Sheldrick, 1997)'
_computing_structure_solution 'SHELXS-97 (Sheldrick, 1990)'
_diffrn_ambient_temperature 293(2)
_diffrn_detector_area_resol_mean 9.00cm
_diffrn_measured_fraction_theta_full 0.981
_diffrn_measured_fraction_theta_max 0.981
_diffrn_measurement_device_type 'CCD area detector'
_diffrn_measurement_method 'phi and omega scans'
_diffrn_radiation_monochromator graphite
_diffrn_radiation_source 'fine-focus sealed tube'
_diffrn_radiation_type MoK\a
_diffrn_radiation_wavelength 0.71073
_diffrn_reflns_av_R_equivalents 0.0710
_diffrn_reflns_av_sigmaI/netI 0.0434
_diffrn_reflns_limit_h_max 18
_diffrn_reflns_limit_h_min -18
_diffrn_reflns_limit_k_max 19
_diffrn_reflns_limit_k_min -19
_diffrn_reflns_limit_l_max 22
_diffrn_reflns_limit_l_min -22
_diffrn_reflns_number 33965
_diffrn_reflns_theta_full 27.46
_diffrn_reflns_theta_max 27.46
_diffrn_reflns_theta_min 3.05
_diffrn_standards_decay_% none
_diffrn_standards_interval_count none
_diffrn_standards_interval_time none
_diffrn_standards_number none
_exptl_absorpt_coefficient_mu 0.597
_exptl_absorpt_correction_T_max 0.8143
_exptl_absorpt_correction_T_min 0.7674
_exptl_absorpt_correction_type empirical
_exptl_absorpt_process_details SADABS
_exptl_crystal_colour colorless
_exptl_crystal_density_diffrn 0.895
_exptl_crystal_density_meas ?
_exptl_crystal_density_method 'not measured'
_exptl_crystal_description octahedral
_exptl_crystal_F_000 1016
_exptl_crystal_size_max 0.23
_exptl_crystal_size_mid 0.22
_exptl_crystal_size_min 0.2
_platon_squeeze_details
;
Approximately 54.6% of the unit cell volume comprises a large region of
disordered solvent which could not be modelled as discrete atomic sites.
We employed PLATON SQUEEZE to calculate the contribution to the diffraction
from the solvent region. SQUEEZE estimated a total count of 390 electrons
per unit cell, and thereby produced a set of solvent-free diffraction
intensities.
;
_refine_diff_density_max 0.655
_refine_diff_density_min -1.342
_refine_diff_density_rms 0.082
_refine_ls_extinction_coef 0.0257(18)
_refine_ls_extinction_expression Fc^*^=kFc[1+0.001xFc^2^\l^3^/sin(2\q)]^-1/4^
_refine_ls_extinction_method SHELXL
_refine_ls_goodness_of_fit_ref 1.108
_refine_ls_hydrogen_treatment constr
_refine_ls_matrix_type full
_refine_ls_number_parameters 142
_refine_ls_number_reflns 4245
_refine_ls_number_restraints 12
_refine_ls_restrained_S_all 1.159
_refine_ls_R_factor_all 0.0599
_refine_ls_R_factor_gt 0.0458
_refine_ls_shift/su_max 0.002
_refine_ls_shift/su_mean 0.000
_refine_ls_structure_factor_coef Fsqd
_refine_ls_weighting_details 'calc w=1/[\s^2^(Fo^2^)+(0.0816P)^2^+0.7604P] where P=(Fo^2^+2Fc^2^)/3'
_refine_ls_weighting_scheme calc
_refine_ls_wR_factor_gt 0.1393
_refine_ls_wR_factor_ref 0.1473
_reflns_number_gt 3021
_reflns_number_total 4245
_reflns_threshold_expression >2sigma(I)
_cod_data_source_file c2ce25328c.txt
_cod_data_source_block compound2
_cod_depositor_comments
;
The following automatic conversions were performed:

'_chemical_melting_point' value 'not measured' was changed to '?' -
the value is undefined or not given.

'_symmetry_cell_setting' value
'Orthorhombic' changed to 'orthorhombic' according to
/usr/data/users/saulius/automatic-downloads/retrospective/RSC/lib/dictionaries/cif_core.dic
dictionary named 'cif_core.dic' version 2.4.2 from 2011-04-26.

Automatic conversion script
Id: cif_fix_values 2281 2013-09-26 08:29:07Z andrius 

The following automatic conversions were performed:

'_exptl_crystal_density_meas' value 'none' was changed to '?' - the
value is perceived as not measured.

Automatic conversion script
Id: cif_fix_values 3008 2015-01-20 13:52:24Z robertas 
;
_cod_original_cell_volume 3774.3(13)
_cod_original_sg_symbol_H-M Pnna
_cod_database_code 7214995

loop_
_symmetry_equiv_pos_as_xyz
'x, y, z'
'-x+1/2, -y, z'
'-x+1/2, y+1/2, -z+1/2'
'x, -y+1/2, -z+1/2'
'-x, -y, -z'
'x-1/2, y, -z'
'x-1/2, -y-1/2, z-1/2'
'-x, y-1/2, z-1/2'

loop_
_atom_site_label
_atom_site_type_symbol
_atom_site_fract_x
_atom_site_fract_y
_atom_site_fract_z
_atom_site_U_iso_or_equiv
_atom_site_adp_type
_atom_site_occupancy
_atom_site_symmetry_multiplicity
_atom_site_calc_flag
_atom_site_refinement_flags
Cd1 Cd 0.7500 0.5000 0.846332(14) 0.04309(18) Uani 1 2 d S
O1 O 0.39023(18) 0.0417(2) 0.40329(16) 0.0850(8) Uani 1 1 d .
O2 O 0.2718(2) 0.1275(2) 0.42277(19) 0.0844(9) Uani 1 1 d .
N1 N 0.66749(17) 0.42067(16) 0.75636(13) 0.0536(6) Uani 1 1 d .
C1 C 0.7082(3) 0.3666(3) 0.7055(2) 0.0741(10) Uani 1 1 d .
H1 H 0.7723 0.3638 0.7051 0.080 Uiso 1 1 calc .
C2 C 0.6606(3) 0.3150(3) 0.65399(19) 0.0731(10) Uani 1 1 d .
H2 H 0.6930 0.2793 0.6196 0.080 Uiso 1 1 calc .
C3 C 0.5656(2) 0.3150(2) 0.65217(15) 0.0535(7) Uani 1 1 d .
C4 C 0.5237(2) 0.3710(3) 0.7063(2) 0.0790(11) Uani 1 1 d .
H4 H 0.4597 0.3749 0.7084 0.080 Uiso 1 1 calc .
C5 C 0.5763(2) 0.4202(2) 0.7562(2) 0.0677(9) Uani 1 1 d .
H5 H 0.5460 0.4553 0.7923 0.080 Uiso 1 1 calc .
C6 C 0.5114(2) 0.2626(2) 0.59649(16) 0.0553(7) Uani 1 1 d .
C7 C 0.5482(2) 0.1877(2) 0.5617(2) 0.0652(8) Uani 1 1 d .
H7 H 0.6080 0.1700 0.5735 0.080 Uiso 1 1 calc .
C8 C 0.4970(2) 0.1379(3) 0.50904(19) 0.0637(9) Uani 1 1 d .
H8 H 0.5232 0.0875 0.4864 0.080 Uiso 1 1 calc .
C9 C 0.4087(2) 0.1623(2) 0.49032(17) 0.0535(7) Uani 1 1 d .
C10 C 0.3712(3) 0.2363(3) 0.5254(2) 0.0784(10) Uani 1 1 d U
H10 H 0.3112 0.2533 0.5136 0.080 Uiso 1 1 calc .
C11 C 0.4212(3) 0.2860(3) 0.5782(2) 0.0800(10) Uani 1 1 d U
H11 H 0.3941 0.3355 0.6017 0.080 Uiso 1 1 calc .
C12 C 0.3539(2) 0.1075(2) 0.43480(16) 0.0544(7) Uani 1 1 d .

loop_
_atom_site_aniso_label
_atom_site_aniso_U_11
_atom_site_aniso_U_22
_atom_site_aniso_U_33
_atom_site_aniso_U_23
_atom_site_aniso_U_13
_atom_site_aniso_U_12
Cd1 0.0427(2) 0.0474(2) 0.0392(2) 0.000 0.000 -0.00220(11)
O1 0.0691(17) 0.0877(18) 0.0981(19) -0.0482(16) -0.0226(14) 0.0167(14)
O2 0.0683(15) 0.0837(19) 0.101(2) -0.0381(16) -0.0336(15) 0.0170(14)
N1 0.0545(15) 0.0585(14) 0.0480(12) -0.0058(11) -0.0050(11) -0.0020(11)
C1 0.048(2) 0.097(3) 0.077(2) -0.025(2) -0.0010(17) -0.0016(19)
C2 0.058(2) 0.088(3) 0.073(2) -0.0375(19) -0.0023(15) -0.0012(19)
C3 0.0551(19) 0.0547(17) 0.0507(16) -0.0097(13) -0.0100(12) 0.0059(14)
C4 0.052(2) 0.100(3) 0.085(2) -0.041(2) -0.0085(17) 0.0084(18)
C5 0.057(2) 0.080(2) 0.0653(19) -0.0298(18) -0.0053(15) 0.0074(16)
C6 0.0545(17) 0.0568(17) 0.0544(16) -0.0120(14) -0.0092(13) 0.0061(14)
C7 0.0560(19) 0.0681(19) 0.072(2) -0.0174(17) -0.0131(16) 0.0124(16)
C8 0.052(2) 0.063(2) 0.076(2) -0.0235(16) -0.0107(16) 0.0110(13)
C9 0.0542(18) 0.0520(15) 0.0541(15) -0.0098(14) -0.0123(13) 0.0085(13)
C10 0.0757(13) 0.0787(13) 0.0809(13) -0.0072(9) -0.0087(9) 0.0053(9)
C11 0.0789(13) 0.0788(13) 0.0823(13) -0.0128(9) -0.0064(9) 0.0059(9)
C12 0.0542(18) 0.0592(17) 0.0499(15) -0.0044(14) -0.0100(13) 0.0026(14)

loop_
_atom_type_symbol
_atom_type_description
_atom_type_scat_dispersion_real
_atom_type_scat_dispersion_imag
_atom_type_scat_source
C C 0.0033 0.0016 'International Tables Vol C Tables 4.2.6.8 and 6.1.1.4'
H H 0.0000 0.0000 'International Tables Vol C Tables 4.2.6.8 and 6.1.1.4'
N N 0.0061 0.0033 'International Tables Vol C Tables 4.2.6.8 and 6.1.1.4'
O O 0.0106 0.0060 'International Tables Vol C Tables 4.2.6.8 and 6.1.1.4'
Cd Cd -0.8075 1.2024 'International Tables Vol C Tables 4.2.6.8 and 6.1.1.4'

loop_
_geom_angle_atom_site_label_1
_geom_angle_atom_site_label_2
_geom_angle_atom_site_label_3
_geom_angle
_geom_angle_site_symmetry_1
_geom_angle_site_symmetry_3
N1 Cd1 N1 93.86(12) . 2_665
N1 Cd1 O2 137.34(10) . 8_666
N1 Cd1 O2 92.46(10) 2_665 8_666
N1 Cd1 O2 92.46(10) . 7_666
N1 Cd1 O2 137.34(10) 2_665 7_666
O2 Cd1 O2 110.52(18) 8_666 7_666
N1 Cd1 O1 88.58(9) . 8_666
N1 Cd1 O1 127.15(10) 2_665 8_666
O2 Cd1 O1 55.07(9) 8_666 8_666
O2 Cd1 O1 95.12(12) 7_666 8_666
N1 Cd1 O1 127.15(10) . 7_666
N1 Cd1 O1 88.58(9) 2_665 7_666
O2 Cd1 O1 95.12(12) 8_666 7_666
O2 Cd1 O1 55.07(9) 7_666 7_666
O1 Cd1 O1 129.83(15) 8_666 7_666
N1 Cd1 C12 114.05(10) . 8_666
N1 Cd1 C12 112.21(9) 2_665 8_666
O2 Cd1 C12 27.59(9) 8_666 8_666
O2 Cd1 C12 103.34(11) 7_666 8_666
O1 Cd1 C12 27.52(9) 8_666 8_666
O1 Cd1 C12 113.52(11) 7_666 8_666
N1 Cd1 C12 112.21(9) . 7_666
N1 Cd1 C12 114.05(10) 2_665 7_666
O2 Cd1 C12 103.34(11) 8_666 7_666
O2 Cd1 C12 27.59(9) 7_666 7_666
O1 Cd1 C12 113.52(11) 8_666 7_666
O1 Cd1 C12 27.52(9) 7_666 7_666
C12 Cd1 C12 109.77(13) 8_666 7_666
C12 O1 Cd1 91.67(19) . 7_565
C12 O2 Cd1 91.8(2) . 7_565
C5 N1 C1 115.9(3) . .
C5 N1 Cd1 121.6(2) . .
C1 N1 Cd1 122.3(2) . .
N1 C1 C2 123.5(3) . .
N1 C1 H1 118.2 . .
C2 C1 H1 118.2 . .
C1 C2 C3 121.2(3) . .
C1 C2 H2 119.4 . .
C3 C2 H2 119.4 . .
C2 C3 C4 114.7(3) . .
C2 C3 C6 123.2(3) . .
C4 C3 C6 122.0(3) . .
C5 C4 C3 120.4(3) . .
C5 C4 H4 119.8 . .
C3 C4 H4 119.8 . .
N1 C5 C4 124.1(3) . .
N1 C5 H5 118.0 . .
C4 C5 H5 118.0 . .
C7 C6 C11 117.7(3) . .
C7 C6 C3 120.9(3) . .
C11 C6 C3 121.3(3) . .
C6 C7 C8 121.1(3) . .
C6 C7 H7 119.5 . .
C8 C7 H7 119.5 . .
C9 C8 C7 120.8(3) . .
C9 C8 H8 119.6 . .
C7 C8 H8 119.6 . .
C8 C9 C10 118.5(3) . .
C8 C9 C12 120.4(3) . .
C10 C9 C12 121.1(3) . .
C9 C10 C11 121.2(4) . .
C9 C10 H10 119.4 . .
C11 C10 H10 119.4 . .
C10 C11 C6 120.7(3) . .
C10 C11 H11 119.7 . .
C6 C11 H11 119.7 . .
O1 C12 O2 121.3(3) . .
O1 C12 C9 119.5(3) . .
O2 C12 C9 119.1(3) . .
O1 C12 Cd1 60.81(17) . 7_565
O2 C12 Cd1 60.66(17) . 7_565
C9 C12 Cd1 174.7(2) . 7_565

loop_
_geom_bond_atom_site_label_1
_geom_bond_atom_site_label_2
_geom_bond_distance
_geom_bond_site_symmetry_2
Cd1 N1 2.302(2) .
Cd1 N1 2.302(2) 2_665
Cd1 O2 2.344(3) 8_666
Cd1 O2 2.344(3) 7_666
Cd1 O1 2.347(2) 8_666
Cd1 O1 2.347(2) 7_666
Cd1 C12 2.687(3) 8_666
Cd1 C12 2.687(3) 7_666
O1 C12 1.242(4) .
O1 Cd1 2.347(2) 7_565
O2 C12 1.245(4) .
O2 Cd1 2.344(3) 7_565
N1 C5 1.321(4) .
N1 C1 1.337(4) .
C1 C2 1.371(5) .
C1 H1 0.9300 .
C2 C3 1.378(5) .
C2 H2 0.9300 .
C3 C4 1.400(4) .
C3 C6 1.474(4) .
C4 C5 1.371(5) .
C4 H4 0.9300 .
C5 H5 0.9300 .
C6 C7 1.379(4) .
C6 C11 1.391(5) .
C7 C8 1.395(4) .
C7 H7 0.9300 .
C8 C9 1.370(4) .
C8 H8 0.9300 .
C9 C10 1.373(5) .
C9 C12 1.497(4) .
C10 C11 1.388(5) .
C10 H10 0.9300 .
C11 H11 0.9300 .
C12 Cd1 2.687(3) 7_565

loop_
_platon_squeeze_void_nr
_platon_squeeze_void_average_x
_platon_squeeze_void_average_y
_platon_squeeze_void_average_z
_platon_squeeze_void_volume
_platon_squeeze_void_count_electrons
1 -0.015 0.004 0.005 2063.9 167.1
